data_7110316
loop_
_publ_author_name
'Aboelella, Nermeen W.'
'York, John T.'
'Reynolds, Anne M.'
'Fujita, Koyu'
'Kinsinger, Christopher R.'
'Cramer, Christopher J.'
'Riordan, Charles G.'
'Tolman, William B.'

_publ_section_title
;
 Mixed metal bis(&#xFFFD;-oxo) complexes with [CuM(&#xFFFD;-O)2]n+ (M =
 Ni(iii) or Pd(ii)) coresElectronic supplementary information (ESI)
 available: experimental and calculation details. See
 http://www.rsc.org/suppdata/cc/b4/b404640d/
;
_journal_issue 15
_journal_name_full 'Chemical Communications'
_journal_page_first 1716
_journal_page_last 1717
_journal_paper_doi 10.1039/b404640d
_journal_year 2004
_chemical_formula_moiety 'C36 H30 O2 P2 Pd1, 1.5(C7H8)'
_chemical_formula_sum 'C46.5 H42 O2 P2 Pd'
_chemical_formula_weight 801.14
_chemical_name_common 03049
_chemical_name_systematic
;
?
;
_space_group_IT_number 14
_symmetry_cell_setting monoclinic
_symmetry_space_group_name_Hall '-P 2yn'
_symmetry_space_group_name_H-M 'P 1 21/n 1'
_atom_sites_solution_hydrogens geom
_atom_sites_solution_primary direct
_atom_sites_solution_secondary difmap
_audit_creation_method SHELXL-97
_cell_angle_alpha 90.00
_cell_angle_beta 92.962(3)
_cell_angle_gamma 90.00
_cell_formula_units_Z 4
_cell_length_a 9.2639(14)
_cell_length_b 23.168(4)
_cell_length_c 18.260(3)
_cell_measurement_reflns_used 1730
_cell_measurement_temperature 173(2)
_cell_measurement_theta_max 24.68
_cell_measurement_theta_min 2.23
_cell_volume 3913.8(11)
_computing_cell_refinement 'SAINT, Bruker'
_computing_data_collection 'SMART, Bruker'
_computing_data_reduction 'SAINT, Bruker'
_computing_molecular_graphics 'SHELXTL, Bruker'
_computing_publication_material 'Bruker SHELXTL'
_computing_structure_refinement 'SHELXL-97 (Sheldrick, 1997)'
_computing_structure_solution 'SHELXS-97 (Sheldrick, 1990)'
_diffrn_ambient_temperature 173(2)
_diffrn_measured_fraction_theta_full 0.998
_diffrn_measured_fraction_theta_max 0.998
_diffrn_measurement_device_type 'Bruker SMART Platform CCD'
_diffrn_measurement_method 'area detector, omega scans'
_diffrn_radiation_monochromator graphite
_diffrn_radiation_source 'normal-focus sealed tube'
_diffrn_radiation_type MoK\a
_diffrn_radiation_wavelength 0.71073
_diffrn_reflns_av_R_equivalents 0.0562
_diffrn_reflns_av_sigmaI/netI 0.0535
_diffrn_reflns_limit_h_max 11
_diffrn_reflns_limit_h_min -11
_diffrn_reflns_limit_k_max 27
_diffrn_reflns_limit_k_min -27
_diffrn_reflns_limit_l_max 21
_diffrn_reflns_limit_l_min -21
_diffrn_reflns_number 25447
_diffrn_reflns_theta_full 25.05
_diffrn_reflns_theta_max 25.05
_diffrn_reflns_theta_min 1.42
_exptl_absorpt_coefficient_mu 0.593
_exptl_absorpt_correction_T_max 1.000000
_exptl_absorpt_correction_T_min 0.815454
_exptl_absorpt_correction_type multi-scan
_exptl_absorpt_process_details 'SADABS, R. Blessing, 1995'
_exptl_crystal_colour green
_exptl_crystal_density_diffrn 1.360
_exptl_crystal_density_meas 0
_exptl_crystal_density_method 'not measured'
_exptl_crystal_description irregular
_exptl_crystal_F_000 1652
_exptl_crystal_size_max 0.6
_exptl_crystal_size_mid 0.3
_exptl_crystal_size_min 0.2
_refine_diff_density_max 0.672
_refine_diff_density_min -0.895
_refine_diff_density_rms 0.078
_refine_ls_extinction_method none
_refine_ls_goodness_of_fit_ref 1.066
_refine_ls_hydrogen_treatment riding
_refine_ls_matrix_type full
_refine_ls_number_parameters 484
_refine_ls_number_reflns 6916
_refine_ls_number_restraints 43
_refine_ls_restrained_S_all 1.072
_refine_ls_R_factor_all 0.0626
_refine_ls_R_factor_gt 0.0368
_refine_ls_shift/su_max 0.001
_refine_ls_shift/su_mean 0.000
_refine_ls_structure_factor_coef Fsqd
_refine_ls_weighting_details 'calc w=1/[\s^2^(Fo^2^)+(0.0402P)^2^+1.8237P] where P=(Fo^2^+2Fc^2^)/3'
_refine_ls_weighting_scheme calc
_refine_ls_wR_factor_gt 0.0831
_refine_ls_wR_factor_ref 0.0949
_reflns_number_gt 5112
_reflns_number_total 6916
_reflns_threshold_expression >2sigma(I)
_cod_data_source_file b404640dsup1.cif
_cod_data_source_block 03049c
_cod_depositor_comments
;
The following automatic conversions were performed:

'_symmetry_cell_setting' value 'Monoclinic' changed to 'monoclinic'
according to /home/saulius/struct/CIF-dictionaries/cif_core.dic
dictionary named 'cif_core.dic' version 2.4.2 from 2011-04-26.

Automatic conversion script
Id: cif_fix_values 1891 2012-01-12 08:04:46Z andrius 
;
_cod_original_cell_volume 3913.9(11)
_cod_original_sg_symbol_H-M P2(1)/n
_cod_original_formula_sum 'C46.50 H42 O2 P2 Pd'
_cod_database_code 7110316

loop_
_symmetry_equiv_pos_as_xyz
'x, y, z'
'-x+1/2, y+1/2, -z+1/2'
'-x, -y, -z'
'x-1/2, -y-1/2, z-1/2'

loop_
_atom_site_label
_atom_site_type_symbol
_atom_site_fract_x
_atom_site_fract_y
_atom_site_fract_z
_atom_site_U_iso_or_equiv
_atom_site_adp_type
_atom_site_occupancy
_atom_site_symmetry_multiplicity
_atom_site_calc_flag
_atom_site_refinement_flags
_atom_site_disorder_assembly
_atom_site_disorder_group
Pd1 Pd 0.39611(3) 0.245148(11) 0.876305(13) 0.02351(9) Uani 1 1 d . . .
P1 P 0.54423(9) 0.32034(4) 0.91275(5) 0.0257(2) Uani 1 1 d . . .
O1 O 0.3334(3) 0.25553(11) 0.76991(12) 0.0368(6) Uani 1 1 d . . .
C1 C 0.4753(4) 0.38917(15) 0.87650(19) 0.0303(8) Uani 1 1 d . . .
P2 P 0.39445(9) 0.18996(4) 0.97913(5) 0.0246(2) Uani 1 1 d . . .
O2 O 0.2722(3) 0.20485(10) 0.79935(13) 0.0359(6) Uani 1 1 d . . .
C2 C 0.5123(4) 0.44166(16) 0.9088(2) 0.0416(9) Uani 1 1 d . . .
H2A H 0.5747 0.4425 0.9518 0.050 Uiso 1 1 calc R . .
C3 C 0.4594(5) 0.49284(18) 0.8791(2) 0.0489(11) Uani 1 1 d . . .
H3A H 0.4867 0.5286 0.9012 0.059 Uiso 1 1 calc R . .
C4 C 0.3664(5) 0.49189(18) 0.8171(2) 0.0505(11) Uani 1 1 d . . .
H4A H 0.3287 0.5269 0.7969 0.061 Uiso 1 1 calc R . .
C5 C 0.3298(4) 0.44041(18) 0.7855(2) 0.0495(11) Uani 1 1 d . . .
H5A H 0.2666 0.4400 0.7429 0.059 Uiso 1 1 calc R . .
C6 C 0.3822(4) 0.38862(17) 0.8138(2) 0.0368(9) Uani 1 1 d . . .
H6A H 0.3551 0.3531 0.7909 0.044 Uiso 1 1 calc R . .
C7 C 0.5746(4) 0.33524(14) 1.01005(18) 0.0277(8) Uani 1 1 d . . .
C8 C 0.7079(4) 0.33205(19) 1.0473(2) 0.0473(11) Uani 1 1 d . . .
H8A H 0.7919 0.3252 1.0209 0.057 Uiso 1 1 calc R . .
C9 C 0.7203(5) 0.3388(2) 1.1225(2) 0.0543(12) Uani 1 1 d . . .
H9A H 0.8128 0.3363 1.1473 0.065 Uiso 1 1 calc R . .
C10 C 0.6007(4) 0.34891(16) 1.1616(2) 0.0415(10) Uani 1 1 d . . .
H10A H 0.6096 0.3533 1.2134 0.050 Uiso 1 1 calc R . .
C11 C 0.4671(4) 0.35274(17) 1.1249(2) 0.0406(9) Uani 1 1 d . . .
H11A H 0.3835 0.3599 1.1515 0.049 Uiso 1 1 calc R . .
C12 C 0.4547(4) 0.34620(15) 1.05020(19) 0.0340(8) Uani 1 1 d . . .
H12A H 0.3622 0.3492 1.0255 0.041 Uiso 1 1 calc R . .
C13 C 0.7251(3) 0.31340(16) 0.87865(18) 0.0295(8) Uani 1 1 d . . .
C14 C 0.8149(4) 0.36047(19) 0.8684(2) 0.0518(11) Uani 1 1 d . . .
H14A H 0.7831 0.3983 0.8793 0.062 Uiso 1 1 calc R . .
C15 C 0.9509(5) 0.3519(2) 0.8422(3) 0.0624(13) Uani 1 1 d . . .
H15A H 1.0112 0.3843 0.8346 0.075 Uiso 1 1 calc R . .
C16 C 0.9999(4) 0.2980(2) 0.8272(2) 0.0524(12) Uani 1 1 d . . .
H16A H 1.0936 0.2928 0.8095 0.063 Uiso 1 1 calc R . .
C17 C 0.9132(4) 0.25168(19) 0.8378(2) 0.0484(11) Uani 1 1 d . . .
H17A H 0.9469 0.2139 0.8278 0.058 Uiso 1 1 calc R . .
C18 C 0.7753(4) 0.25931(17) 0.8632(2) 0.0392(9) Uani 1 1 d . . .
H18A H 0.7153 0.2267 0.8699 0.047 Uiso 1 1 calc R . .
C19 C 0.2831(3) 0.21563(15) 1.05144(18) 0.0279(8) Uani 1 1 d . . .
C20 C 0.1836(4) 0.25923(15) 1.0349(2) 0.0327(8) Uani 1 1 d . . .
H20A H 0.1776 0.2759 0.9873 0.039 Uiso 1 1 calc R . .
C21 C 0.0936(4) 0.27837(19) 1.0877(2) 0.0445(10) Uani 1 1 d . . .
H21A H 0.0263 0.3084 1.0763 0.053 Uiso 1 1 calc R . .
C22 C 0.1004(4) 0.25427(19) 1.1567(2) 0.0454(11) Uani 1 1 d . . .
H22A H 0.0388 0.2680 1.1930 0.054 Uiso 1 1 calc R . .
C23 C 0.1965(4) 0.21026(19) 1.1732(2) 0.0452(10) Uani 1 1 d . . .
H23A H 0.2004 0.1932 1.2205 0.054 Uiso 1 1 calc R . .
C24 C 0.2874(4) 0.19093(16) 1.12072(19) 0.0365(9) Uani 1 1 d . . .
H24A H 0.3533 0.1605 1.1322 0.044 Uiso 1 1 calc R . .
C25 C 0.5740(4) 0.17349(14) 1.01875(18) 0.0269(8) Uani 1 1 d . . .
C26 C 0.6290(4) 0.19422(16) 1.0856(2) 0.0361(9) Uani 1 1 d . . .
H26A H 0.5690 0.2162 1.1158 0.043 Uiso 1 1 calc R . .
C27 C 0.7717(4) 0.18305(18) 1.1089(2) 0.0454(10) Uani 1 1 d . . .
H27A H 0.8084 0.1966 1.1553 0.054 Uiso 1 1 calc R . .
C28 C 0.8592(4) 0.15236(16) 1.0647(2) 0.0423(10) Uani 1 1 d . . .
H28A H 0.9568 0.1450 1.0805 0.051 Uiso 1 1 calc R . .
C29 C 0.8066(4) 0.13216(16) 0.9977(2) 0.0364(9) Uani 1 1 d . . .
H29A H 0.8680 0.1113 0.9670 0.044 Uiso 1 1 calc R . .
C30 C 0.6639(4) 0.14235(15) 0.97504(19) 0.0311(8) Uani 1 1 d . . .
H30A H 0.6273 0.1278 0.9291 0.037 Uiso 1 1 calc R . .
C31 C 0.3137(3) 0.11907(15) 0.96157(18) 0.0277(8) Uani 1 1 d . . .
C32 C 0.3589(4) 0.06992(16) 0.9989(2) 0.0373(9) Uani 1 1 d . . .
H32A H 0.4402 0.0718 1.0327 0.045 Uiso 1 1 calc R . .
C33 C 0.2879(4) 0.01814(17) 0.9877(2) 0.0479(11) Uani 1 1 d . . .
H33A H 0.3208 -0.0153 1.0135 0.057 Uiso 1 1 calc R . .
C34 C 0.1687(4) 0.01478(17) 0.9390(2) 0.0454(10) Uani 1 1 d . . .
H34A H 0.1197 -0.0209 0.9312 0.054 Uiso 1 1 calc R . .
C35 C 0.1220(4) 0.06330(17) 0.9022(2) 0.0423(10) Uani 1 1 d . . .
H35A H 0.0399 0.0612 0.8690 0.051 Uiso 1 1 calc R . .
C36 C 0.1925(4) 0.11511(16) 0.9127(2) 0.0349(9) Uani 1 1 d . . .
H36A H 0.1589 0.1484 0.8867 0.042 Uiso 1 1 calc R . .
C37 C 0.7128(5) 0.00870(18) 0.7960(2) 0.0451(10) Uani 1 1 d . . .
C38 C 0.7616(4) 0.06213(18) 0.7739(2) 0.0441(10) Uani 1 1 d . . .
H38A H 0.8601 0.0665 0.7629 0.053 Uiso 1 1 calc R . .
C39 C 0.6702(5) 0.10929(19) 0.7675(2) 0.0501(11) Uani 1 1 d . . .
H39A H 0.7061 0.1457 0.7527 0.060 Uiso 1 1 calc R . .
C40 C 0.5269(5) 0.1031(2) 0.7825(2) 0.0580(13) Uani 1 1 d . . .
H40A H 0.4633 0.1352 0.7782 0.070 Uiso 1 1 calc R . .
C41 C 0.4764(5) 0.0501(3) 0.8038(2) 0.0612(13) Uani 1 1 d . . .
H41A H 0.3775 0.0457 0.8141 0.073 Uiso 1 1 calc R . .
C42 C 0.5684(5) 0.0035(2) 0.8102(2) 0.0563(12) Uani 1 1 d . . .
H42A H 0.5318 -0.0328 0.8246 0.068 Uiso 1 1 calc R . .
C43 C 0.8157(5) -0.0421(2) 0.8041(3) 0.0702(14) Uani 1 1 d . . .
H43A H 0.9129 -0.0299 0.7919 0.105 Uiso 1 1 calc R . .
H43B H 0.7825 -0.0731 0.7707 0.105 Uiso 1 1 calc R . .
H43C H 0.8181 -0.0562 0.8547 0.105 Uiso 1 1 calc R . .
C44 C -0.0453(8) 0.5166(4) 0.9718(4) 0.067(2) Uani 0.50 1 d PGDU A -1
C45 C -0.0855(8) 0.5093(4) 1.0435(4) 0.075(3) Uani 0.50 1 d PGU A -1
H45A H -0.1732 0.5257 1.0585 0.090 Uiso 0.50 1 calc PR A -1
C46 C 0.0027(10) 0.4782(4) 1.0931(4) 0.094(3) Uani 0.50 1 d PGU A -1
H46A H -0.0248 0.4733 1.1421 0.113 Uiso 0.50 1 calc PR A -1
C47 C 0.1310(10) 0.4544(5) 1.0711(5) 0.101(4) Uani 0.50 1 d PGU A -1
H47A H 0.1913 0.4331 1.1050 0.121 Uiso 0.50 1 calc PR A -1
C48 C 0.1713(8) 0.4616(4) 0.9994(5) 0.105(3) Uani 0.50 1 d PGU A -1
H48A H 0.2590 0.4453 0.9843 0.126 Uiso 0.50 1 calc PR A -1
C49 C 0.0831(9) 0.4927(4) 0.9497(4) 0.093(4) Uani 0.50 1 d PGU A -1
H49A H 0.1106 0.4976 0.9007 0.111 Uiso 0.50 1 calc PR A -1
C50 C -0.1324(16) 0.5524(8) 0.9189(9) 0.110(5) Uani 0.50 1 d PDU A -1
H50A H -0.0864 0.5529 0.8718 0.166 Uiso 0.50 1 calc PR A -1
H50B H -0.1386 0.5918 0.9378 0.166 Uiso 0.50 1 calc PR A -1
H50C H -0.2297 0.5360 0.9121 0.166 Uiso 0.50 1 calc PR A -1

loop_
_atom_site_aniso_label
_atom_site_aniso_U_11
_atom_site_aniso_U_22
_atom_site_aniso_U_33
_atom_site_aniso_U_23
_atom_site_aniso_U_13
_atom_site_aniso_U_12
Pd1 0.01992(14) 0.03096(16) 0.01933(13) -0.00014(12) -0.00187(9) 0.00152(12)
P1 0.0213(4) 0.0321(5) 0.0234(4) 0.0012(4) -0.0014(3) 0.0012(4)
O1 0.0391(14) 0.0498(17) 0.0208(12) 0.0033(11) -0.0039(10) 0.0001(12)
C1 0.0249(19) 0.032(2) 0.035(2) 0.0061(16) 0.0036(15) 0.0018(15)
P2 0.0234(4) 0.0275(5) 0.0226(4) -0.0007(4) -0.0026(3) -0.0006(4)
O2 0.0386(14) 0.0378(15) 0.0298(14) -0.0062(11) -0.0118(11) -0.0015(12)
C2 0.045(2) 0.040(2) 0.039(2) 0.0023(18) -0.0045(18) 0.0008(19)
C3 0.059(3) 0.036(2) 0.051(3) 0.004(2) 0.001(2) 0.001(2)
C4 0.053(3) 0.041(3) 0.058(3) 0.016(2) 0.007(2) 0.011(2)
C5 0.046(3) 0.049(3) 0.052(3) 0.016(2) -0.014(2) 0.000(2)
C6 0.031(2) 0.038(2) 0.040(2) 0.0064(17) -0.0051(16) -0.0017(17)
C7 0.0275(19) 0.0279(19) 0.0272(19) -0.0010(15) -0.0036(14) 0.0017(15)
C8 0.032(2) 0.070(3) 0.039(2) -0.009(2) -0.0083(17) 0.014(2)
C9 0.045(3) 0.076(3) 0.041(3) -0.014(2) -0.015(2) 0.018(2)
C10 0.066(3) 0.036(2) 0.0214(19) -0.0040(16) -0.0060(18) 0.008(2)
C11 0.044(2) 0.045(2) 0.034(2) -0.0032(18) 0.0065(17) 0.0025(19)
C12 0.030(2) 0.041(2) 0.031(2) -0.0039(17) -0.0009(15) -0.0041(16)
C13 0.0207(17) 0.044(2) 0.0239(18) 0.0024(16) 0.0009(13) -0.0016(16)
C14 0.034(2) 0.047(3) 0.075(3) -0.011(2) 0.015(2) -0.008(2)
C15 0.032(2) 0.064(3) 0.092(4) 0.000(3) 0.015(2) -0.014(2)
C16 0.023(2) 0.081(4) 0.053(3) 0.005(2) 0.0027(18) 0.009(2)
C17 0.036(2) 0.057(3) 0.053(3) 0.007(2) 0.0061(18) 0.017(2)
C18 0.033(2) 0.041(2) 0.044(2) 0.0093(18) 0.0057(16) 0.0070(17)
C19 0.0225(18) 0.032(2) 0.0288(19) -0.0045(15) 0.0003(14) -0.0066(15)
C20 0.0242(18) 0.041(2) 0.033(2) -0.0021(17) 0.0007(14) -0.0038(16)
C21 0.024(2) 0.053(3) 0.057(3) -0.010(2) 0.0029(18) 0.0021(18)
C22 0.033(2) 0.059(3) 0.045(2) -0.026(2) 0.0134(17) -0.015(2)
C23 0.049(3) 0.059(3) 0.028(2) -0.0088(19) 0.0066(17) -0.020(2)
C24 0.042(2) 0.036(2) 0.031(2) -0.0015(17) 0.0003(16) -0.0058(17)
C25 0.0258(18) 0.0254(18) 0.0288(19) 0.0035(15) -0.0047(14) -0.0034(15)
C26 0.037(2) 0.036(2) 0.034(2) -0.0057(17) -0.0081(16) 0.0023(17)
C27 0.042(2) 0.052(3) 0.040(2) -0.006(2) -0.0174(18) -0.003(2)
C28 0.028(2) 0.041(2) 0.056(3) 0.004(2) -0.0146(18) -0.0013(17)
C29 0.0257(19) 0.038(2) 0.046(2) -0.0025(18) 0.0021(16) 0.0007(16)
C30 0.0278(19) 0.035(2) 0.0302(19) 0.0013(16) -0.0024(15) -0.0015(16)
C31 0.0256(18) 0.032(2) 0.0259(18) -0.0033(15) 0.0010(14) 0.0007(15)
C32 0.035(2) 0.036(2) 0.040(2) 0.0000(17) -0.0068(17) -0.0056(17)
C33 0.047(3) 0.032(2) 0.063(3) 0.004(2) -0.008(2) -0.0019(19)
C34 0.040(2) 0.035(2) 0.061(3) -0.008(2) -0.001(2) -0.0108(19)
C35 0.029(2) 0.047(3) 0.050(2) -0.007(2) -0.0089(17) -0.0056(18)
C36 0.030(2) 0.036(2) 0.038(2) 0.0015(17) -0.0074(16) -0.0004(17)
C37 0.046(3) 0.048(3) 0.041(2) 0.0024(19) 0.0018(18) 0.001(2)
C38 0.039(2) 0.056(3) 0.037(2) 0.002(2) 0.0016(17) -0.003(2)
C39 0.068(3) 0.045(3) 0.037(2) -0.0029(19) 0.000(2) 0.008(2)
C40 0.060(3) 0.082(4) 0.032(2) -0.015(2) -0.007(2) 0.032(3)
C41 0.038(3) 0.098(4) 0.047(3) -0.016(3) -0.002(2) 0.003(3)
C42 0.050(3) 0.067(3) 0.052(3) -0.006(2) 0.009(2) -0.015(2)
C43 0.072(3) 0.054(3) 0.085(4) 0.014(3) 0.013(3) 0.014(3)
C44 0.055(5) 0.076(5) 0.070(5) 0.020(5) 0.006(4) 0.014(4)
C45 0.077(6) 0.094(7) 0.056(5) 0.023(5) 0.036(5) 0.024(6)
C46 0.101(7) 0.111(7) 0.072(6) 0.027(6) 0.021(5) 0.019(6)
C47 0.093(8) 0.114(8) 0.096(7) 0.046(7) 0.000(7) 0.026(7)
C48 0.090(7) 0.117(7) 0.109(7) 0.040(6) 0.016(6) 0.036(6)
C49 0.080(7) 0.100(7) 0.099(7) 0.022(7) 0.018(6) 0.035(6)
C50 0.080(10) 0.120(11) 0.128(11) 0.041(10) -0.021(9) 0.012(9)

loop_
_atom_type_symbol
_atom_type_description
_atom_type_scat_dispersion_real
_atom_type_scat_dispersion_imag
_atom_type_scat_source
C C 0.0033 0.0016 'International Tables Vol C Tables 4.2.6.8 and 6.1.1.4'
H H 0.0000 0.0000 'International Tables Vol C Tables 4.2.6.8 and 6.1.1.4'
O O 0.0106 0.0060 'International Tables Vol C Tables 4.2.6.8 and 6.1.1.4'
P P 0.1023 0.0942 'International Tables Vol C Tables 4.2.6.8 and 6.1.1.4'
Pd Pd -0.9988 1.0072 'International Tables Vol C Tables 4.2.6.8 and 6.1.1.4'

loop_
_geom_angle_atom_site_label_1
_geom_angle_atom_site_label_2
_geom_angle_atom_site_label_3
_geom_angle
O2 Pd1 O1 41.50(9)
O2 Pd1 P2 106.85(8)
O1 Pd1 P2 148.29(8)
O2 Pd1 P1 150.61(8)
O1 Pd1 P1 109.12(8)
P2 Pd1 P1 102.53(3)
C7 P1 C13 104.58(15)
C7 P1 C1 102.81(16)
C13 P1 C1 105.24(16)
C7 P1 Pd1 119.20(12)
C13 P1 Pd1 112.34(12)
C1 P1 Pd1 111.38(11)
O2 O1 Pd1 68.73(13)
C2 C1 C6 119.0(3)
C2 C1 P1 122.4(3)
C6 C1 P1 118.5(3)
C19 P2 C25 108.73(15)
C19 P2 C31 100.33(15)
C25 P2 C31 103.82(15)
C19 P2 Pd1 116.40(12)
C25 P2 Pd1 113.67(11)
C31 P2 Pd1 112.41(11)
O1 O2 Pd1 69.77(13)
C3 C2 C1 120.7(4)
C3 C2 H2A 119.7
C1 C2 H2A 119.7
C2 C3 C4 119.9(4)
C2 C3 H3A 120.0
C4 C3 H3A 120.0
C5 C4 C3 119.4(4)
C5 C4 H4A 120.3
C3 C4 H4A 120.3
C4 C5 C6 121.8(4)
C4 C5 H5A 119.1
C6 C5 H5A 119.1
C5 C6 C1 119.1(4)
C5 C6 H6A 120.4
C1 C6 H6A 120.4
C8 C7 C12 118.0(3)
C8 C7 P1 124.1(3)
C12 C7 P1 117.7(3)
C7 C8 C9 120.7(4)
C7 C8 H8A 119.6
C9 C8 H8A 119.6
C10 C9 C8 120.6(4)
C10 C9 H9A 119.7
C8 C9 H9A 119.7
C9 C10 C11 119.2(4)
C9 C10 H10A 120.4
C11 C10 H10A 120.4
C12 C11 C10 120.2(4)
C12 C11 H11A 119.9
C10 C11 H11A 119.9
C11 C12 C7 121.2(3)
C11 C12 H12A 119.4
C7 C12 H12A 119.4
C18 C13 C14 118.5(3)
C18 C13 P1 118.6(3)
C14 C13 P1 122.9(3)
C15 C14 C13 119.7(4)
C15 C14 H14A 120.2
C13 C14 H14A 120.2
C16 C15 C14 121.3(4)
C16 C15 H15A 119.3
C14 C15 H15A 119.3
C17 C16 C15 119.3(4)
C17 C16 H16A 120.3
C15 C16 H16A 120.3
C16 C17 C18 120.4(4)
C16 C17 H17A 119.8
C18 C17 H17A 119.8
C13 C18 C17 120.7(4)
C13 C18 H18A 119.6
C17 C18 H18A 119.6
C24 C19 C20 119.0(3)
C24 C19 P2 122.5(3)
C20 C19 P2 118.4(3)
C21 C20 C19 120.0(3)
C21 C20 H20A 120.0
C19 C20 H20A 120.0
C22 C21 C20 120.5(4)
C22 C21 H21A 119.7
C20 C21 H21A 119.7
C23 C22 C21 119.9(4)
C23 C22 H22A 120.1
C21 C22 H22A 120.1
C22 C23 C24 120.0(4)
C22 C23 H23A 120.0
C24 C23 H23A 120.0
C23 C24 C19 120.6(4)
C23 C24 H24A 119.7
C19 C24 H24A 119.7
C26 C25 C30 118.9(3)
C26 C25 P2 124.4(3)
C30 C25 P2 116.4(2)
C25 C26 C27 120.3(3)
C25 C26 H26A 119.8
C27 C26 H26A 119.8
C28 C27 C26 119.8(3)
C28 C27 H27A 120.1
C26 C27 H27A 120.1
C27 C28 C29 120.4(3)
C27 C28 H28A 119.8
C29 C28 H28A 119.8
C28 C29 C30 119.8(3)
C28 C29 H29A 120.1
C30 C29 H29A 120.1
C29 C30 C25 120.6(3)
C29 C30 H30A 119.7
C25 C30 H30A 119.7
C32 C31 C36 118.2(3)
C32 C31 P2 123.0(3)
C36 C31 P2 118.6(3)
C33 C32 C31 121.0(3)
C33 C32 H32A 119.5
C31 C32 H32A 119.5
C32 C33 C34 120.2(4)
C32 C33 H33A 119.9
C34 C33 H33A 119.9
C35 C34 C33 119.4(4)
C35 C34 H34A 120.3
C33 C34 H34A 120.3
C34 C35 C36 120.8(4)
C34 C35 H35A 119.6
C36 C35 H35A 119.6
C35 C36 C31 120.4(3)
C35 C36 H36A 119.8
C31 C36 H36A 119.8
C42 C37 C38 117.8(4)
C42 C37 C43 121.6(4)
C38 C37 C43 120.6(4)
C39 C38 C37 121.5(4)
C39 C38 H38A 119.2
C37 C38 H38A 119.2
C40 C39 C38 119.6(4)
C40 C39 H39A 120.2
C38 C39 H39A 120.2
C39 C40 C41 119.6(4)
C39 C40 H40A 120.2
C41 C40 H40A 120.2
C42 C41 C40 120.3(4)
C42 C41 H41A 119.8
C40 C41 H41A 119.8
C41 C42 C37 121.2(5)
C41 C42 H42A 119.4
C37 C42 H42A 119.4
C37 C43 H43A 109.5
C37 C43 H43B 109.5
H43A C43 H43B 109.5
C37 C43 H43C 109.5
H43A C43 H43C 109.5
H43B C43 H43C 109.5
C45 C44 C49 120.0
C45 C44 C50 121.2(9)
C49 C44 C50 118.7(9)
C46 C45 C44 120.0
C46 C45 H45A 120.0
C44 C45 H45A 120.0
C45 C46 C47 120.0
C45 C46 H46A 120.0
C47 C46 H46A 120.0
C46 C47 C48 120.0
C46 C47 H47A 120.0
C48 C47 H47A 120.0
C49 C48 C47 120.0
C49 C48 H48A 120.0
C47 C48 H48A 120.0
C48 C49 C44 120.0
C48 C49 H49A 120.0
C44 C49 H49A 120.0
C44 C50 H50A 109.5
C44 C50 H50B 109.5
H50A C50 H50B 109.5
C44 C50 H50C 109.5
H50A C50 H50C 109.5
H50B C50 H50C 109.5

loop_
_geom_bond_atom_site_label_1
_geom_bond_atom_site_label_2
_geom_bond_distance
Pd1 O2 1.999(2)
Pd1 O1 2.013(2)
Pd1 P2 2.2724(9)
Pd1 P1 2.2948(9)
P1 C7 1.818(3)
P1 C13 1.824(3)
P1 C1 1.829(3)
O1 O2 1.422(3)
C1 C2 1.387(5)
C1 C6 1.397(5)
P2 C19 1.817(3)
P2 C25 1.819(3)
P2 C31 1.826(3)
C2 C3 1.383(5)
C2 H2A 0.9500
C3 C4 1.387(6)
C3 H3A 0.9500
C4 C5 1.360(6)
C4 H4A 0.9500
C5 C6 1.384(5)
C5 H5A 0.9500
C6 H6A 0.9500
C7 C8 1.380(5)
C7 C12 1.386(5)
C8 C9 1.381(5)
C8 H8A 0.9500
C9 C10 1.370(6)
C9 H9A 0.9500
C10 C11 1.379(5)
C10 H10A 0.9500
C11 C12 1.372(5)
C11 H11A 0.9500
C12 H12A 0.9500
C13 C18 1.371(5)
C13 C14 1.390(5)
C14 C15 1.385(6)
C14 H14A 0.9500
C15 C16 1.361(6)
C15 H15A 0.9500
C16 C17 1.360(6)
C16 H16A 0.9500
C17 C18 1.393(6)
C17 H17A 0.9500
C18 H18A 0.9500
C19 C24 1.387(5)
C19 C20 1.390(5)
C20 C21 1.380(5)
C20 H20A 0.9500
C21 C22 1.378(6)
C21 H21A 0.9500
C22 C23 1.377(6)
C22 H22A 0.9500
C23 C24 1.382(5)
C23 H23A 0.9500
C24 H24A 0.9500
C25 C26 1.385(5)
C25 C30 1.386(5)
C26 C27 1.392(5)
C26 H26A 0.9500
C27 C28 1.372(6)
C27 H27A 0.9500
C28 C29 1.376(5)
C28 H28A 0.9500
C29 C30 1.385(5)
C29 H29A 0.9500
C30 H30A 0.9500
C31 C32 1.381(5)
C31 C36 1.400(5)
C32 C33 1.378(5)
C32 H32A 0.9500
C33 C34 1.383(5)
C33 H33A 0.9500
C34 C35 1.368(5)
C34 H34A 0.9500
C35 C36 1.376(5)
C35 H35A 0.9500
C36 H36A 0.9500
C37 C42 1.382(6)
C37 C38 1.385(5)
C37 C43 1.517(6)
C38 C39 1.384(6)
C38 H38A 0.9500
C39 C40 1.377(6)
C39 H39A 0.9500
C40 C41 1.378(7)
C40 H40A 0.9500
C41 C42 1.376(6)
C41 H41A 0.9500
C42 H42A 0.9500
C43 H43A 0.9800
C43 H43B 0.9800
C43 H43C 0.9800
C44 C45 1.3900
C44 C49 1.3900
C44 C50 1.480(8)
C45 C46 1.3900
C45 H45A 0.9500
C46 C47 1.3900
C46 H46A 0.9500
C47 C48 1.3900
C47 H47A 0.9500
C48 C49 1.3900
C48 H48A 0.9500
C49 H49A 0.9500
C50 H50A 0.9800
C50 H50B 0.9800
C50 H50C 0.9800

loop_
_geom_torsion_atom_site_label_1
_geom_torsion_atom_site_label_2
_geom_torsion_atom_site_label_3
_geom_torsion_atom_site_label_4
_geom_torsion
O2 Pd1 P1 C7 161.01(19)
O1 Pd1 P1 C7 161.75(14)
P2 Pd1 P1 C7 -20.27(13)
O2 Pd1 P1 C13 -76.21(19)
O1 Pd1 P1 C13 -75.47(14)
P2 Pd1 P1 C13 102.51(12)
O2 Pd1 P1 C1 41.6(2)
O1 Pd1 P1 C1 42.31(14)
P2 Pd1 P1 C1 -139.71(12)
P2 Pd1 O1 O2 4.3(2)
P1 Pd1 O1 O2 -179.45(12)
C7 P1 C1 C2 28.4(3)
C13 P1 C1 C2 -80.8(3)
Pd1 P1 C1 C2 157.2(3)
C7 P1 C1 C6 -151.7(3)
C13 P1 C1 C6 99.0(3)
Pd1 P1 C1 C6 -23.0(3)
O2 Pd1 P2 C19 -104.04(14)
O1 Pd1 P2 C19 -107.01(18)
P1 Pd1 P2 C19 76.62(12)
O2 Pd1 P2 C25 128.44(14)
O1 Pd1 P2 C25 125.47(18)
P1 Pd1 P2 C25 -50.90(12)
O2 Pd1 P2 C31 10.87(14)
O1 Pd1 P2 C31 7.90(19)
P1 Pd1 P2 C31 -168.47(12)
P2 Pd1 O2 O1 -177.64(12)
P1 Pd1 O2 O1 1.1(2)
C6 C1 C2 C3 -0.7(6)
P1 C1 C2 C3 179.1(3)
C1 C2 C3 C4 1.1(6)
C2 C3 C4 C5 -0.9(7)
C3 C4 C5 C6 0.4(7)
C4 C5 C6 C1 0.0(6)
C2 C1 C6 C5 0.2(5)
P1 C1 C6 C5 -179.6(3)
C13 P1 C7 C8 -8.9(4)
C1 P1 C7 C8 -118.7(3)
Pd1 P1 C7 C8 117.6(3)
C13 P1 C7 C12 176.2(3)
C1 P1 C7 C12 66.4(3)
Pd1 P1 C7 C12 -57.3(3)
C12 C7 C8 C9 0.9(6)
P1 C7 C8 C9 -174.0(3)
C7 C8 C9 C10 -0.2(7)
C8 C9 C10 C11 -0.4(7)
C9 C10 C11 C12 0.3(6)
C10 C11 C12 C7 0.5(6)
C8 C7 C12 C11 -1.1(6)
P1 C7 C12 C11 174.1(3)
C7 P1 C13 C18 104.8(3)
C1 P1 C13 C18 -147.3(3)
Pd1 P1 C13 C18 -25.9(3)
C7 P1 C13 C14 -74.4(3)
C1 P1 C13 C14 33.5(4)
Pd1 P1 C13 C14 154.9(3)
C18 C13 C14 C15 0.8(6)
P1 C13 C14 C15 -179.9(4)
C13 C14 C15 C16 -1.0(7)
C14 C15 C16 C17 0.3(7)
C15 C16 C17 C18 0.5(7)
C14 C13 C18 C17 0.0(6)
P1 C13 C18 C17 -179.3(3)
C16 C17 C18 C13 -0.6(6)
C25 P2 C19 C24 -40.9(3)
C31 P2 C19 C24 67.7(3)
Pd1 P2 C19 C24 -170.8(2)
C25 P2 C19 C20 143.3(3)
C31 P2 C19 C20 -108.1(3)
Pd1 P2 C19 C20 13.4(3)
C24 C19 C20 C21 1.7(5)
P2 C19 C20 C21 177.6(3)
C19 C20 C21 C22 -0.6(6)
C20 C21 C22 C23 -0.8(6)
C21 C22 C23 C24 0.9(6)
C22 C23 C24 C19 0.2(6)
C20 C19 C24 C23 -1.5(5)
P2 C19 C24 C23 -177.3(3)
C19 P2 C25 C26 -18.9(4)
C31 P2 C25 C26 -125.1(3)
Pd1 P2 C25 C26 112.5(3)
C19 P2 C25 C30 167.1(3)
C31 P2 C25 C30 60.9(3)
Pd1 P2 C25 C30 -61.5(3)
C30 C25 C26 C27 -1.0(5)
P2 C25 C26 C27 -174.9(3)
C25 C26 C27 C28 1.3(6)
C26 C27 C28 C29 -0.5(6)
C27 C28 C29 C30 -0.7(6)
C28 C29 C30 C25 1.0(5)
C26 C25 C30 C29 -0.2(5)
P2 C25 C30 C29 174.2(3)
C19 P2 C31 C32 -88.8(3)
C25 P2 C31 C32 23.6(3)
Pd1 P2 C31 C32 146.8(3)
C19 P2 C31 C36 85.5(3)
C25 P2 C31 C36 -162.1(3)
Pd1 P2 C31 C36 -38.8(3)
C36 C31 C32 C33 0.8(6)
P2 C31 C32 C33 175.1(3)
C31 C32 C33 C34 -0.5(6)
C32 C33 C34 C35 -0.1(7)
C33 C34 C35 C36 0.4(6)
C34 C35 C36 C31 -0.1(6)
C32 C31 C36 C35 -0.5(5)
P2 C31 C36 C35 -175.1(3)
C42 C37 C38 C39 1.3(6)
C43 C37 C38 C39 -178.9(4)
C37 C38 C39 C40 -0.8(6)
C38 C39 C40 C41 0.0(6)
C39 C40 C41 C42 0.1(6)
C40 C41 C42 C37 0.4(7)
C38 C37 C42 C41 -1.1(7)
C43 C37 C42 C41 179.0(4)
C49 C44 C45 C46 0.0
C50 C44 C45 C46 -176.3(15)
C44 C45 C46 C47 0.0
C45 C46 C47 C48 0.0
C46 C47 C48 C49 0.0
C47 C48 C49 C44 0.0
C45 C44 C49 C48 0.0
C50 C44 C49 C48 176.4(14)
